data_2107560
loop_
_publ_author_name
'Tidey, Jeremiah P.'
'Wong, Henry L. S.'
'McMaster, Jonathan'
'Schr\"oder, Martin'
'Blake, Alexander J.'

_publ_section_title
;
 High-pressure studies of three polymorphs of a palladium(II) oxathioether
 macrocyclic complex
;
_journal_issue 3
_journal_name_full 'Acta Crystallographica Section B'
_journal_page_first 357
_journal_page_last 371
_journal_paper_doi 10.1107/S2052520616007435
_journal_volume 72
_journal_year 2016
_chemical_formula_moiety 'C6 H12 Cl2 O Pd S2'
_chemical_formula_sum 'C6 H12 Cl2 O Pd S2'
_chemical_formula_weight 341.58
_space_group_crystal_system monoclinic
_space_group_IT_number 14
_space_group_name_Hall '-P 2ybc'
_space_group_name_H-M_alt 'P 1 21/c 1'
_symmetry_space_group_name_Hall '-P 2ybc'
_symmetry_space_group_name_H-M 'P 1 21/c 1'
_atom_sites_solution_hydrogens geom
_atom_sites_solution_primary isomor
_atom_sites_solution_secondary difmap
_audit_creation_method
;
Olex2 1.2
(compiled 2014.11.28 svn.r3106 for OlexSys, GUI svn.r4959)
;
_cell_angle_alpha 90
_cell_angle_beta 94.371(4)
_cell_angle_gamma 90
_cell_formula_units_Z 4
_cell_length_a 8.6340(2)
_cell_length_b 11.8759(7)
_cell_length_c 8.4516(8)
_cell_measurement_pressure 5750000
_cell_measurement_reflns_used 3153
_cell_measurement_temperature 293(2)
_cell_measurement_theta_max 27.6290
_cell_measurement_theta_min 3.6580
_cell_volume 864.08(10)
_computing_cell_refinement
;
CrysAlisPro, Agilent Technologies,
Version 1.171.36.32 (release 02-08-2013 CrysAlis171 .NET)
(compiled Aug  2 2013,16:46:58)
;
_computing_data_collection
;
CrysAlisPro, Agilent Technologies,
Version 1.171.36.32 (release 02-08-2013 CrysAlis171 .NET)
(compiled Aug  2 2013,16:46:58)
;
_computing_data_reduction
;
CrysAlisPro, Agilent Technologies,
Version 1.171.36.32 (release 02-08-2013 CrysAlis171 .NET)
(compiled Aug  2 2013,16:46:58)
;
_computing_molecular_graphics 'Olex2 (Dolomanov et al., 2009)'
_computing_publication_material 'Olex2 (Dolomanov et al., 2009)'
_computing_structure_refinement 'ShelXL (Sheldrick, 2008)'
_computing_structure_solution 'ShelXS (Sheldrick, 2008)'
_diffrn_ambient_temperature 293(2)
_diffrn_detector_area_resol_mean 16.1592
_diffrn_measured_fraction_theta_full 0.552
_diffrn_measured_fraction_theta_max 0.491
_diffrn_measurement_device_type 'SuperNova, Single source at offset, Eos'
_diffrn_measurement_method '\w scans'
_diffrn_radiation_monochromator mirror
_diffrn_radiation_type MoK\a
_diffrn_radiation_wavelength 0.71073
_diffrn_reflns_av_R_equivalents 0.0500
_diffrn_reflns_limit_h_max 11
_diffrn_reflns_limit_h_min -11
_diffrn_reflns_limit_k_max 13
_diffrn_reflns_limit_k_min -12
_diffrn_reflns_limit_l_max 8
_diffrn_reflns_limit_l_min -7
_diffrn_reflns_number 7727
_diffrn_reflns_theta_full 25.242
_diffrn_reflns_theta_max 27.700
_diffrn_reflns_theta_min 3.677
_exptl_absorpt_coefficient_mu 3.189
_exptl_absorpt_correction_T_max 1.00000
_exptl_absorpt_correction_T_min 0.62211
_exptl_absorpt_correction_type multi-scan
_exptl_absorpt_process_details
;
CrysAlisPro, Agilent Technologies,
Version 1.171.36.32 (release 02-08-2013 CrysAlis171 .NET)
(compiled Aug  2 2013,16:46:58)
Empirical absorption correction using spherical harmonics,
 implemented in SCALE3 ABSPACK scaling algorithm.
;
_exptl_crystal_colour orange
_exptl_crystal_density_diffrn 2.626
_exptl_crystal_description block
_exptl_crystal_F_000 672
_exptl_crystal_size_max 0.118
_exptl_crystal_size_mid 0.074
_exptl_crystal_size_min 0.054
_refine_diff_density_max 0.498
_refine_diff_density_min -0.440
_refine_ls_extinction_method none
_refine_ls_goodness_of_fit_ref 1.106
_refine_ls_hydrogen_treatment constr
_refine_ls_matrix_type full
_refine_ls_number_parameters 109
_refine_ls_number_reflns 994
_refine_ls_number_restraints 6
_refine_ls_restrained_S_all 1.133
_refine_ls_R_factor_all 0.0365
_refine_ls_R_factor_gt 0.0269
_refine_ls_shift/su_max 0.000
_refine_ls_shift/su_mean 0.000
_refine_ls_structure_factor_coef Fsqd
_refine_ls_weighting_details 'w=1/[\s^2^(Fo^2^)+(0.0308P)^2^+0.3277P] where P=(Fo^2^+2Fc^2^)/3'
_refine_ls_weighting_scheme calc
_refine_ls_wR_factor_gt 0.0604
_refine_ls_wR_factor_ref 0.0637
_reflns_number_gt 862
_reflns_number_total 994
_reflns_threshold_expression 'I > 2\s(I)'
_cod_data_source_file xk5029sup1.cif
_cod_data_source_block bPd_6
_cod_database_code 2107560
_shelx_space_group_comment
;
The symmetry employed for this shelxl refinement is uniquely defined
by the following loop, which should always be used as a source of
symmetry information in preference to the above space-group names.
They are only intended as comments.
;

loop_
_space_group_symop_operation_xyz
'x, y, z'
'-x, y+1/2, -z+1/2'
'-x, -y, -z'
'x, -y-1/2, z-1/2'

loop_
_atom_site_type_symbol
_atom_site_label
_atom_site_fract_x
_atom_site_fract_y
_atom_site_fract_z
_atom_site_U_iso_or_equiv
_atom_site_adp_type
_atom_site_calc_flag
_atom_site_occupancy
Pd Pd1 0.17580(4) 0.51406(3) 0.05092(6) 0.01440(17) Uani d 1
S S4 0.12549(13) 0.53833(11) 0.30452(18) 0.0155(4) Uani d 1
Cl Cl1 0.21810(14) 0.70493(12) 0.05516(19) 0.0250(4) Uani d 1
S S7 0.16153(13) 0.32716(12) 0.07688(18) 0.0186(4) Uani d 1
Cl Cl2 0.22263(14) 0.48674(12) -0.2124(2) 0.0247(4) Uani d 1
O O1 0.4370(3) 0.4090(3) 0.3215(5) 0.0190(10) Uani d 1
C C6 0.0606(5) 0.3113(5) 0.2545(5) 0.0222(15) Uani d 1
H H6A -0.0502 0.3175 0.2269 0.027 Uiso calc 1
H H6B 0.0806 0.2364 0.2972 0.027 Uiso calc 1
C C8 0.3557(5) 0.2727(4) 0.1263(7) 0.0254(16) Uani d 1
H H8A 0.3498 0.2170 0.2095 0.030 Uiso calc 1
H H8B 0.3894 0.2341 0.0338 0.030 Uiso calc 1
C C9 0.4783(5) 0.3572(4) 0.1800(8) 0.0236(17) Uani d 1
H H9A 0.5779 0.3199 0.1986 0.028 Uiso calc 1
H H9B 0.4872 0.4137 0.0983 0.028 Uiso calc 1
C C5 0.1067(5) 0.3971(4) 0.3823(7) 0.0186(15) Uani d 1
H H5A 0.2050 0.3747 0.4365 0.022 Uiso calc 1
H H5B 0.0293 0.3974 0.4596 0.022 Uiso calc 1
C C2 0.4474(5) 0.5279(3) 0.3212(8) 0.0182(14) Uani d 1
H H2A 0.4487 0.5546 0.2129 0.022 Uiso calc 1
H H2B 0.5435 0.5511 0.3789 0.022 Uiso calc 1
C C3 0.3117(4) 0.5793(4) 0.3970(6) 0.0170(13) Uani d 1
H H3A 0.3205 0.6607 0.3925 0.020 Uiso calc 1
H H3B 0.3170 0.5576 0.5079 0.020 Uiso calc 1

loop_
_atom_site_aniso_label
_atom_site_aniso_U_11
_atom_site_aniso_U_22
_atom_site_aniso_U_33
_atom_site_aniso_U_12
_atom_site_aniso_U_13
_atom_site_aniso_U_23
Pd1 0.0163(2) 0.0143(4) 0.0128(5) -0.00030(15) 0.00275(19) 0.00110(15)
S4 0.0172(5) 0.0139(12) 0.0160(16) 0.0014(5) 0.0040(6) 0.0004(5)
Cl1 0.0330(6) 0.0166(12) 0.0263(17) -0.0026(6) 0.0080(7) 0.0040(5)
S7 0.0244(6) 0.0148(11) 0.0163(16) 0.0011(5) 0.0003(6) -0.0024(5)
Cl2 0.0228(6) 0.0308(13) 0.0214(17) -0.0008(5) 0.0074(7) -0.0009(5)
O1 0.0239(17) 0.016(3) 0.018(4) 0.0036(15) 0.0046(19) -0.0050(15)
C6 0.030(3) 0.011(5) 0.026(7) -0.003(2) 0.005(3) 0.004(2)
C8 0.030(3) 0.021(5) 0.025(7) 0.005(2) -0.001(3) -0.006(2)
C9 0.023(2) 0.018(5) 0.032(8) 0.000(2) 0.009(3) -0.005(2)
C5 0.022(2) 0.012(5) 0.022(7) -0.001(2) 0.005(3) 0.001(2)
C2 0.015(2) 0.021(5) 0.019(7) 0.000(2) 0.002(3) -0.003(2)
C3 0.020(2) 0.014(5) 0.017(6) -0.001(2) -0.001(3) -0.0019(19)

loop_
_atom_type_symbol
_atom_type_description
_atom_type_scat_dispersion_real
_atom_type_scat_dispersion_imag
_atom_type_scat_source
C C 0.0033 0.0016 'International Tables Vol C Tables 4.2.6.8 and 6.1.1.4'
H H 0.0000 0.0000 'International Tables Vol C Tables 4.2.6.8 and 6.1.1.4'
O O 0.0106 0.0060 'International Tables Vol C Tables 4.2.6.8 and 6.1.1.4'
S S 0.1246 0.1234 'International Tables Vol C Tables 4.2.6.8 and 6.1.1.4'
Cl Cl 0.1484 0.1585 'International Tables Vol C Tables 4.2.6.8 and 6.1.1.4'
Pd Pd -0.9988 1.0072 'International Tables Vol C Tables 4.2.6.8 and 6.1.1.4'

loop_
_geom_angle_atom_site_label_1
_geom_angle_atom_site_label_2
_geom_angle_atom_site_label_3
_geom_angle_site_symmetry_3
_geom_angle
S4 Pd1 Pd1 3_565 91.28(3)
S4 Pd1 Cl1 . 84.27(5)
S4 Pd1 Cl2 . 178.71(5)
Cl1 Pd1 Pd1 3_565 105.14(4)
Cl1 Pd1 Cl2 . 96.55(5)
S7 Pd1 Pd1 3_565 81.99(3)
S7 Pd1 S4 . 91.02(5)
S7 Pd1 Cl1 . 171.49(5)
S7 Pd1 Cl2 . 88.29(5)
Cl2 Pd1 Pd1 3_565 87.55(4)
C5 S4 Pd1 . 104.90(18)
C3 S4 Pd1 . 102.61(17)
C3 S4 C5 . 101.2(2)
C6 S7 Pd1 . 102.67(19)
C6 S7 C8 . 105.5(3)
C8 S7 Pd1 . 108.63(15)
C9 O1 C2 . 114.4(4)
S7 C6 H6A . 108.8
S7 C6 H6B . 108.8
H6A C6 H6B . 107.7
C5 C6 S7 . 113.9(4)
C5 C6 H6A . 108.8
C5 C6 H6B . 108.8
S7 C8 H8A . 108.1
S7 C8 H8B . 108.1
H8A C8 H8B . 107.3
C9 C8 S7 . 116.6(4)
C9 C8 H8A . 108.1
C9 C8 H8B . 108.1
O1 C9 C8 . 109.2(4)
O1 C9 H9A . 109.8
O1 C9 H9B . 109.8
C8 C9 H9A . 109.8
C8 C9 H9B . 109.8
H9A C9 H9B . 108.3
S4 C5 H5A . 109.0
S4 C5 H5B . 109.0
C6 C5 S4 . 112.9(5)
C6 C5 H5A . 109.0
C6 C5 H5B . 109.0
H5A C5 H5B . 107.8
O1 C2 H2A . 109.5
O1 C2 H2B . 109.5
O1 C2 C3 . 110.7(4)
H2A C2 H2B . 108.1
C3 C2 H2A . 109.5
C3 C2 H2B . 109.5
S4 C3 H3A . 108.8
S4 C3 H3B . 108.8
C2 C3 S4 . 113.8(3)
C2 C3 H3A . 108.8
C2 C3 H3B . 108.8
H3A C3 H3B . 107.7

loop_
_geom_bond_atom_site_label_1
_geom_bond_atom_site_label_2
_geom_bond_site_symmetry_2
_geom_bond_distance
Pd1 Pd1 3_565 3.1095(7)
Pd1 S4 . 2.2378(16)
Pd1 Cl1 . 2.2959(14)
Pd1 S7 . 2.2347(14)
Pd1 Cl2 . 2.3150(18)
S4 C5 . 1.814(6)
S4 C3 . 1.801(3)
S7 C6 . 1.802(4)
S7 C8 . 1.815(5)
O1 C9 . 1.415(6)
O1 C2 . 1.415(4)
C6 H6A . 0.9700
C6 H6B . 0.9700
C6 C5 . 1.515(4)
C8 H8A . 0.9700
C8 H8B . 0.9700
C8 C9 . 1.503(4)
C9 H9A . 0.9700
C9 H9B . 0.9700
C5 H5A . 0.9700
C5 H5B . 0.9700
C2 H2A . 0.9700
C2 H2B . 0.9700
C2 C3 . 1.506(4)
C3 H3A . 0.9700
C3 H3B . 0.9700

loop_
_geom_hbond_atom_site_label_D
_geom_hbond_atom_site_label_H
_geom_hbond_atom_site_label_A
_geom_hbond_site_symmetry_A
_geom_hbond_distance_DH
_geom_hbond_distance_HA
_geom_hbond_distance_DA
_geom_hbond_angle_DHA
C6 H6A Cl1 3_565 0.97 2.71 3.423(5) 131.1
C6 H6A Cl2 3_565 0.97 2.76 3.424(6) 126.4
C6 H6B S7 4_566 0.97 2.53 3.244(6) 130.5
C6 H6B Cl2 4_566 0.97 2.92 3.808(6) 152.1
C8 H8A Cl2 4_566 0.97 2.76 3.593(5) 144.7
C8 H8B O1 4_565 0.97 2.53 3.473(7) 164.8
C9 H9A Cl1 3_665 0.97 2.89 3.487(5) 120.6
C9 H9A Cl2 3_665 0.97 2.87 3.173(4) 99.4
C5 H5A S7 4_566 0.97 2.71 3.147(6) 107.7
C5 H5A O1 . 0.97 2.33 2.939(6) 120.3
C5 H5B S4 3_566 0.97 2.60 3.525(5) 160.0
C2 H2B Cl2 3_665 0.97 2.59 3.065(4) 110.5
C2 H2B O1 3_666 0.97 2.57 3.196(8) 122.5
C3 H3A Cl1 4_576 0.97 2.32 3.028(5) 128.8
C3 H3B Cl2 1_556 0.97 2.69 3.618(6) 159.4
C3 H3B O1 3_666 0.97 2.51 3.098(6) 119.3

loop_
_geom_torsion_atom_site_label_1
_geom_torsion_atom_site_label_2
_geom_torsion_atom_site_label_3
_geom_torsion_atom_site_label_4
_geom_torsion
Pd1 S4 C5 C6 -24.6(4)
Pd1 S4 C3 C2 -31.5(4)
Pd1 S7 C6 C5 -38.3(5)
Pd1 S7 C8 C9 14.7(5)
S7 C6 C5 S4 42.7(5)
S7 C8 C9 O1 62.1(6)
O1 C2 C3 S4 -57.0(6)
C6 S7 C8 C9 -94.8(5)
C8 S7 C6 C5 75.5(5)
C9 O1 C2 C3 139.1(4)
C5 S4 C3 C2 76.7(4)
C2 O1 C9 C8 -131.7(4)
C3 S4 C5 C6 -131.0(4)

_cod_database_fobs_code 2107560
